data_7118861
loop_
_publ_author_name
'Shi, Qiuyan'
'Li, Yu'
'Bo, Shaowei'
'Li, Xiaofei'
'Zhao, Peng'
'Liu, Qi'
'Yang, Zhigang'
'Cong, Hengjiang'
'Deng, Hexiang'
'Chen, Mingnan'
'Chen, Shizhen'
'Zhou, Xin'
'Ding, Hong'
'Jiang, Zhong-Xing'

_publ_section_title
;
 Discovery of a (19)F MRI sensitive salinomycin derivative with high
 cytotoxicity towards cancer cells.
;
_journal_issue 29
_journal_name_full 'Chemical communications (Cambridge, England)'
_journal_page_first 5136
_journal_page_last 5139
_journal_paper_doi 10.1039/c6cc01508e
_journal_volume 52
_journal_year 2016
_chemical_absolute_configuration ad
_chemical_formula_moiety 'C50 H73 Br N3 Na O10'
_chemical_formula_sum 'C50 H73 Br N3 Na O10'
_chemical_formula_weight 979.01
_chemical_name_systematic
; 
 ? 
;
_space_group_IT_number 19
_symmetry_cell_setting orthorhombic
_symmetry_space_group_name_Hall 'P 2ac 2ab'
_symmetry_space_group_name_H-M 'P 21 21 21'
_atom_sites_solution_hydrogens mixed
_atom_sites_solution_primary direct
_atom_sites_solution_secondary difmap
_audit_creation_method SHELXL-97
_audit_update_record
;
2016-01-20 deposited with the CCDC.
2016-03-10 downloaded from the CCDC.
;
_cell_angle_alpha 90.00
_cell_angle_beta 90.00
_cell_angle_gamma 90.00
_cell_formula_units_Z 4
_cell_length_a 14.7059(3)
_cell_length_b 18.0236(4)
_cell_length_c 19.3772(4)
_cell_measurement_reflns_used 9948
_cell_measurement_temperature 296(2)
_cell_measurement_theta_max 64.96
_cell_measurement_theta_min 3.01
_cell_volume 5135.99(19)
_computing_cell_refinement 'Bruker SAINT'
_computing_data_collection 'Bruker APEX2'
_computing_data_reduction 'Bruker SAINT'
_computing_molecular_graphics 'Bruker SHELXTL'
_computing_publication_material 'Bruker SHELXTL'
_computing_structure_refinement 'SHELXL-97 (Sheldrick, 2008)'
_computing_structure_solution 'SHELXS-97 (Sheldrick, 2008)'
_diffrn_ambient_temperature 296(2)
_diffrn_measured_fraction_theta_full 0.967
_diffrn_measured_fraction_theta_max 0.967
_diffrn_measurement_device_type 'Bruker Kappa APEX-Duo CCD'
_diffrn_measurement_method '\f and \w scans'
_diffrn_radiation_monochromator graphite
_diffrn_radiation_source 'fine-focus sealed tube'
_diffrn_radiation_type CuK\a
_diffrn_radiation_wavelength 1.54178
_diffrn_reflns_av_R_equivalents 0.0280
_diffrn_reflns_av_sigmaI/netI 0.0503
_diffrn_reflns_limit_h_max 17
_diffrn_reflns_limit_h_min -16
_diffrn_reflns_limit_k_max 21
_diffrn_reflns_limit_k_min -20
_diffrn_reflns_limit_l_max 20
_diffrn_reflns_limit_l_min -22
_diffrn_reflns_number 18533
_diffrn_reflns_theta_full 64.95
_diffrn_reflns_theta_max 64.95
_diffrn_reflns_theta_min 3.35
_exptl_absorpt_coefficient_mu 1.639
_exptl_absorpt_correction_T_max 0.8276
_exptl_absorpt_correction_T_min 0.7569
_exptl_absorpt_correction_type multi-scan
_exptl_absorpt_process_details 'SADABS-2012/1 (Bruker,2012)'
_exptl_crystal_colour colorless
_exptl_crystal_density_diffrn 1.266
_exptl_crystal_density_method 'not measured'
_exptl_crystal_description prism
_exptl_crystal_F_000 2080
_exptl_crystal_size_max 0.18
_exptl_crystal_size_mid 0.16
_exptl_crystal_size_min 0.12
_refine_diff_density_max 0.568
_refine_diff_density_min -0.180
_refine_diff_density_rms 0.036
_refine_ls_abs_structure_details 'Flack H D (1983), Acta Cryst. A39, 876-881'
_refine_ls_abs_structure_Flack 0.05(2)
_refine_ls_extinction_method none
_refine_ls_goodness_of_fit_ref 1.035
_refine_ls_hydrogen_treatment constr
_refine_ls_matrix_type full
_refine_ls_number_parameters 681
_refine_ls_number_reflns 7728
_refine_ls_number_restraints 389
_refine_ls_restrained_S_all 1.096
_refine_ls_R_factor_all 0.0431
_refine_ls_R_factor_gt 0.0420
_refine_ls_shift/su_max 0.001
_refine_ls_shift/su_mean 0.000
_refine_ls_structure_factor_coef Fsqd
_refine_ls_weighting_details 'calc w=1/[\s^2^(Fo^2^)+(0.0736P)^2^+0.5354P] where P=(Fo^2^+2Fc^2^)/3'
_refine_ls_weighting_scheme calc
_refine_ls_wR_factor_gt 0.1185
_refine_ls_wR_factor_ref 0.1198
_reflns_number_gt 7471
_reflns_number_total 7728
_reflns_threshold_expression >2sigma(I)
_cod_data_source_file c6cc01508e2.cif
_cod_data_source_block I
_cod_depositor_comments 'Adding full bibliography for 7118861--7118862.cif.'
_cod_database_code 7118861

loop_
_symmetry_equiv_pos_as_xyz
'x, y, z'
'x+1/2, -y+1/2, -z'
'-x, y+1/2, -z+1/2'
'-x+1/2, -y, z+1/2'

loop_
_atom_site_label
_atom_site_type_symbol
_atom_site_fract_x
_atom_site_fract_y
_atom_site_fract_z
_atom_site_U_iso_or_equiv
_atom_site_adp_type
_atom_site_occupancy
_atom_site_symmetry_multiplicity
_atom_site_calc_flag
_atom_site_refinement_flags
_atom_site_disorder_assembly
_atom_site_disorder_group
Na1 Na 1.38682(7) 0.31055(7) 0.19880(5) 0.0754(3) Uani 1 1 d . . .
N1 N 1.20664(15) 0.56230(13) 0.20567(11) 0.0674(5) Uani 1 1 d . . .
C1 C 1.30648(19) 0.22337(18) 0.30971(14) 0.0726(7) Uani 1 1 d . . .
O2 O 1.39016(15) 0.21449(18) 0.31025(17) 0.1113(8) Uani 1 1 d . . .
C2 C 1.24776(19) 0.18004(17) 0.36087(12) 0.0699(6) Uani 1 1 d . . .
H2 H 1.1867 0.2008 0.3533 0.084 Uiso 1 1 d R . .
N2 N 1.2050(2) 0.58802(17) 0.26984(13) 0.0945(8) Uani 1 1 d . . .
C3 C 1.2790(3) 0.1976(2) 0.43528(16) 0.1007(11) Uani 1 1 d . . .
H3A H 1.2439 0.1605 0.4670 0.121 Uiso 1 1 d R . .
H3B H 1.3444 0.1834 0.4416 0.121 Uiso 1 1 d R . .
O3 O 1.24757(11) 0.08159(10) 0.27381(8) 0.0648(4) Uani 1 1 d . . .
N3 N 1.1601(2) 0.65050(17) 0.26829(13) 0.0968(9) Uani 1 1 d . A .
C4 C 1.2689(4) 0.2766(3) 0.45284(19) 0.1168(14) Uani 1 1 d . . .
H4A H 1.2918 0.2852 0.4985 0.175 Uiso 1 1 calc R . .
H4B H 1.2057 0.2901 0.4510 0.175 Uiso 1 1 calc R . .
H4C H 1.3025 0.3062 0.4204 0.175 Uiso 1 1 calc R . .
O4 O 1.18584(13) 0.22246(10) 0.15269(9) 0.0687(4) Uani 1 1 d . . .
H4O H 1.2123 0.2414 0.1883 0.082 Uiso 1 1 d R . .
C5 C 1.25364(19) 0.09711(17) 0.34615(13) 0.0702(7) Uani 1 1 d . . .
H5 H 1.3086 0.0858 0.3561 0.084 Uiso 1 1 d R . .
O5 O 1.38404(14) 0.23595(12) 0.09633(9) 0.0730(5) Uani 1 1 d . . .
C6 C 1.1860(2) 0.0489(2) 0.38534(15) 0.0851(8) Uani 1 1 d . . .
H6B H 1.2039 -0.0120 0.3833 0.102 Uiso 1 1 d R . .
H6A H 1.1884 0.0731 0.4276 0.102 Uiso 1 1 d R . .
O6 O 1.29555(10) 0.37579(8) 0.02847(7) 0.0527(3) Uani 1 1 d . . .
C7 C 1.0906(2) 0.0553(2) 0.35529(17) 0.0849(8) Uani 1 1 d . . .
H7B H 1.0523 0.0264 0.3802 0.102 Uiso 1 1 d R . .
H7A H 1.0726 0.0992 0.3638 0.102 Uiso 1 1 d R . .
O7 O 1.29837(11) 0.49515(9) 0.06925(8) 0.0599(4) Uani 1 1 d . . .
C8 C 1.0897(2) 0.04061(18) 0.27815(16) 0.0786(7) Uani 1 1 d . . .
H8 H 1.0247 0.0623 0.2625 0.094 Uiso 1 1 d R . .
O8 O 1.38843(10) 0.43854(9) 0.15423(9) 0.0608(4) Uani 1 1 d . . .
C9 C 1.15906(17) 0.09404(15) 0.24512(13) 0.0622(6) Uani 1 1 d . . .
H9 H 1.1483 0.1439 0.2569 0.075 Uiso 1 1 d R . .
O9 O 1.53280(12) 0.36589(13) 0.21373(10) 0.0776(5) Uani 1 1 d . . .
C10 C 1.1063(3) -0.0405(2) 0.2621(2) 0.1037(11) Uani 1 1 d . . .
H10A H 1.1036 -0.0480 0.2131 0.156 Uiso 1 1 calc R . .
H10B H 1.0606 -0.0702 0.2842 0.156 Uiso 1 1 calc R . .
H10C H 1.1652 -0.0546 0.2788 0.156 Uiso 1 1 calc R . .
O10 O 1.45041(15) 0.35630(19) 0.34184(14) 0.1043(8) Uani 1 1 d . B .
H10O H 1.4409 0.3230 0.3697 0.125 Uiso 1 1 calc R . .
C11 C 1.1719(2) 0.08893(15) 0.16714(13) 0.0666(6) Uani 1 1 d . . .
H11 H 1.2010 0.0498 0.1584 0.080 Uiso 1 1 d R . .
C12 C 1.0806(3) 0.0886(2) 0.12868(17) 0.0940(10) Uani 1 1 d . . .
H12A H 1.0915 0.0867 0.0799 0.141 Uiso 1 1 calc R . .
H12B H 1.0474 0.1329 0.1397 0.141 Uiso 1 1 calc R . .
H12C H 1.0459 0.0460 0.1424 0.141 Uiso 1 1 calc R . .
C13 C 1.23264(18) 0.15391(13) 0.14373(11) 0.0592(5) Uani 1 1 d U . .
H13 H 1.2832 0.1547 0.1724 0.071 Uiso 1 1 d R . .
C14 C 1.2622(2) 0.15259(14) 0.06861(12) 0.0655(6) Uani 1 1 d U . .
H14 H 1.2059 0.1572 0.0398 0.079 Uiso 1 1 d R . .
C15 C 1.3101(4) 0.08111(17) 0.04656(17) 0.1022(12) Uani 1 1 d U . .
H15A H 1.3305 0.0858 -0.0003 0.153 Uiso 1 1 calc R . .
H15B H 1.2685 0.0402 0.0500 0.153 Uiso 1 1 calc R . .
H15C H 1.3614 0.0724 0.0761 0.153 Uiso 1 1 calc R . .
C16 C 1.32750(18) 0.21582(14) 0.05458(11) 0.0591(5) Uani 1 1 d U . .
C17 C 1.31858(17) 0.25358(13) -0.01538(10) 0.0576(5) Uani 1 1 d . . .
H17 H 1.2909 0.2194 -0.0433 0.069 Uiso 1 1 d R . .
C18 C 1.40975(19) 0.27786(16) -0.04677(14) 0.0698(6) Uani 1 1 d . . .
H18B H 1.4013 0.3081 -0.0844 0.084 Uiso 1 1 d R . .
H18A H 1.4370 0.3009 -0.0157 0.084 Uiso 1 1 d R . .
C19 C 1.4664(3) 0.2136(2) -0.0702(2) 0.0968(10) Uani 1 1 d . . .
H19A H 1.5241 0.2313 -0.0864 0.145 Uiso 1 1 calc R . .
H19B H 1.4357 0.1881 -0.1070 0.145 Uiso 1 1 calc R . .
H19C H 1.4756 0.1801 -0.0324 0.145 Uiso 1 1 calc R . .
C20 C 1.24958(16) 0.31689(12) -0.00637(10) 0.0532(5) Uani 1 1 d U . .
H20 H 1.2030 0.2979 0.0246 0.064 Uiso 1 1 d R . .
C21 C 1.2068(2) 0.34238(16) -0.07482(12) 0.0688(6) Uani 1 1 d U . .
H21 H 1.2497 0.3491 -0.1013 0.083 Uiso 1 1 d R . .
C22 C 1.15031(19) 0.40990(16) -0.06223(13) 0.0682(6) Uani 1 1 d U . .
H22A H 1.1300 0.4330 -0.0973 0.082 Uiso 1 1 d R . .
H22B H 1.0915 0.3954 -0.0376 0.082 Uiso 1 1 d R . .
C23 C 1.1987(2) 0.47021(14) -0.02154(13) 0.0684(6) Uani 1 1 d U . .
H23 H 1.2412 0.4806 -0.0459 0.082 Uiso 1 1 d R . .
C24 C 1.24023(15) 0.43871(12) 0.04509(11) 0.0531(5) Uani 1 1 d U . .
C25 C 1.1516(3) 0.2832(2) -0.1088(2) 0.1114(13) Uani 1 1 d U . .
H25A H 1.1132 0.3051 -0.1433 0.167 Uiso 1 1 calc R . .
H25B H 1.1147 0.2587 -0.0748 0.167 Uiso 1 1 calc R . .
H25C H 1.1914 0.2477 -0.1301 0.167 Uiso 1 1 calc R . .
C26 C 1.1392(3) 0.53688(18) -0.0108(2) 0.1034(12) Uani 1 1 d U . .
H26A H 1.1737 0.5755 0.0111 0.155 Uiso 1 1 calc R . .
H26B H 1.0886 0.5236 0.0180 0.155 Uiso 1 1 calc R . .
H26C H 1.1171 0.5541 -0.0546 0.155 Uiso 1 1 calc R . .
C27 C 1.17126(15) 0.41738(12) 0.09888(12) 0.0553(5) Uani 1 1 d . . .
H27 H 1.1249 0.3878 0.0835 0.066 Uiso 1 1 d R . .
C28 C 1.17472(17) 0.43969(14) 0.16291(13) 0.0632(6) Uani 1 1 d . . .
H28 H 1.1234 0.4215 0.1933 0.076 Uiso 1 1 d R . .
C29 C 1.24735(19) 0.48931(15) 0.18980(13) 0.0652(6) Uani 1 1 d . . .
H29 H 1.2754 0.4705 0.2332 0.078 Uiso 1 1 d R . .
C30 C 1.32790(16) 0.49697(13) 0.13907(13) 0.0610(5) Uani 1 1 d . . .
C31 C 1.1612(2) 0.60824(18) 0.16387(15) 0.0821(8) Uani 1 1 d . A .
H31 H 1.1564 0.5973 0.1200 0.099 Uiso 1 1 d R . .
C32 C 1.13338(17) 0.66638(16) 0.20401(14) 0.0689(6) Uani 1 1 d D . .
C33A C 1.0752(7) 0.7247(6) 0.1919(6) 0.068(2) Uani 0.444(5) 1 d PDU A 1
C34A C 1.0765(6) 0.7578(6) 0.1282(6) 0.095(2) Uani 0.444(5) 1 d PDU A 1
H34A H 1.1163 0.7396 0.0950 0.114 Uiso 0.444(5) 1 calc PR A 1
C35A C 1.0209(7) 0.8173(6) 0.1113(5) 0.093(2) Uani 0.444(5) 1 d PDU A 1
H35A H 1.0231 0.8390 0.0679 0.112 Uiso 0.444(5) 1 calc PR A 1
C36A C 0.9630(5) 0.8426(4) 0.1608(5) 0.073(2) Uani 0.444(5) 1 d PDU A 1
C37A C 0.9603(6) 0.8096(4) 0.2237(4) 0.0734(17) Uani 0.444(5) 1 d PDU A 1
H37A H 0.9194 0.8265 0.2567 0.088 Uiso 0.444(5) 1 calc PR A 1
C38A C 1.0154(6) 0.7529(5) 0.2388(4) 0.0647(17) Uani 0.444(5) 1 d PDU A 1
H38A H 1.0130 0.7321 0.2826 0.078 Uiso 0.444(5) 1 calc PR A 1
Br1 Br 0.88718(11) 0.92508(9) 0.14075(14) 0.1047(6) Uani 0.444(5) 1 d PDU A 1
C33B C 1.0801(5) 0.7334(5) 0.1784(4) 0.0654(18) Uani 0.556(5) 1 d PDU A 2
C34B C 1.1051(5) 0.7730(5) 0.1201(4) 0.0882(18) Uani 0.556(5) 1 d PDU A 2
H34B H 1.1581 0.7599 0.0969 0.106 Uiso 0.556(5) 1 calc PR A 2
C35B C 1.0548(5) 0.8303(4) 0.0959(4) 0.0973(19) Uani 0.556(5) 1 d PDU A 2
H35B H 1.0729 0.8563 0.0569 0.117 Uiso 0.556(5) 1 calc PR A 2
C36B C 0.9769(5) 0.8490(4) 0.1301(4) 0.0826(18) Uani 0.556(5) 1 d PDU A 2
C37B C 0.9482(5) 0.8132(4) 0.1885(5) 0.0826(19) Uani 0.556(5) 1 d PDU A 2
H37B H 0.8949 0.8273 0.2108 0.099 Uiso 0.556(5) 1 calc PR A 2
C38B C 1.0012(5) 0.7551(4) 0.2134(4) 0.0739(17) Uani 0.556(5) 1 d PDU A 2
H38B H 0.9841 0.7305 0.2535 0.089 Uiso 0.556(5) 1 calc PR A 2
Br2 Br 0.90392(12) 0.92904(7) 0.0952(3) 0.1499(13) Uani 0.556(5) 1 d PDU A 2
C39 C 1.3828(2) 0.56837(17) 0.14695(19) 0.0810(8) Uani 1 1 d . . .
H39B H 1.3552 0.6119 0.1196 0.097 Uiso 1 1 d R . .
H39A H 1.3846 0.5806 0.1982 0.097 Uiso 1 1 d R . .
C40 C 1.4768(2) 0.54530(19) 0.1235(2) 0.0886(9) Uani 1 1 d . . .
H40A H 1.4841 0.5444 0.0676 0.106 Uiso 1 1 d R . .
H40B H 1.5271 0.5765 0.1370 0.106 Uiso 1 1 d R . .
C41 C 1.48299(17) 0.46159(16) 0.13979(16) 0.0718(7) Uani 1 1 d . . .
C42 C 1.5171(2) 0.4178(2) 0.07831(16) 0.0828(8) Uani 1 1 d . . .
H42A H 1.5771 0.4343 0.0663 0.124 Uiso 1 1 calc R . .
H42B H 1.4770 0.4253 0.0399 0.124 Uiso 1 1 calc R . .
H42C H 1.5189 0.3660 0.0898 0.124 Uiso 1 1 calc R . .
C43 C 1.53772(17) 0.44462(19) 0.20442(16) 0.0781(8) Uani 1 1 d U B .
H43 H 1.6048 0.4497 0.1950 0.094 Uiso 1 1 d R . .
C48 C 1.6848(2) 0.3445(3) 0.2622(2) 0.1276(17) Uani 1 1 d U . .
H48A H 1.7161 0.3119 0.2933 0.191 Uiso 1 1 calc R . .
H48B H 1.7019 0.3949 0.2717 0.191 Uiso 1 1 calc R . .
H48C H 1.7006 0.3323 0.2156 0.191 Uiso 1 1 calc R . .
C47 C 1.5823(2) 0.3358(3) 0.27201(18) 0.0970(10) Uani 1 1 d DU B .
H47 H 1.5692 0.2825 0.2741 0.116 Uiso 1 1 calc RD . .
C46 C 1.5454(2) 0.3709(3) 0.33846(18) 0.0978(9) Uani 1 1 d DU . .
C45 C 1.5536(2) 0.4547(3) 0.33328(18) 0.1010(9) Uani 1 1 d U B .
H45B H 1.6189 0.4717 0.3231 0.121 Uiso 1 1 d R . .
H45A H 1.5276 0.4846 0.3754 0.121 Uiso 1 1 d R . .
C44 C 1.5068(2) 0.4843(2) 0.26994(18) 0.0916(8) Uani 1 1 d U . .
H44A H 1.4436 0.4674 0.2793 0.110 Uiso 1 1 d R B .
H44B H 1.5168 0.5426 0.2630 0.110 Uiso 1 1 d R . .
O1 O 1.26799(15) 0.26775(12) 0.26894(10) 0.0774(5) Uani 1 1 d . . .
C49A C 1.5863(14) 0.3228(11) 0.4010(7) 0.110(3) Uani 0.366(10) 1 d PDU B 1
H49A H 1.5790 0.2709 0.3893 0.133 Uiso 0.366(10) 1 calc PR B 1
H49B H 1.6511 0.3326 0.4031 0.133 Uiso 0.366(10) 1 calc PR B 1
C50A C 1.5485(8) 0.3340(9) 0.4713(5) 0.117(4) Uani 0.366(10) 1 d PDU B 1
H50A H 1.5823 0.3047 0.5038 0.176 Uiso 0.366(10) 1 calc PR B 1
H50B H 1.4859 0.3190 0.4720 0.176 Uiso 0.366(10) 1 calc PR B 1
H50C H 1.5530 0.3854 0.4836 0.176 Uiso 0.366(10) 1 calc PR B 1
C49B C 1.5962(8) 0.3509(6) 0.4048(5) 0.117(3) Uani 0.634(10) 1 d PDU B 2
H49C H 1.6595 0.3655 0.4012 0.141 Uiso 0.634(10) 1 calc PR B 2
H49D H 1.5694 0.3764 0.4439 0.141 Uiso 0.634(10) 1 calc PR B 2
C50B C 1.5889(7) 0.2699(6) 0.4139(5) 0.147(3) Uani 0.634(10) 1 d PDU B 2
H50E H 1.6045 0.2571 0.4605 0.221 Uiso 0.634(10) 1 calc PR B 2
H50F H 1.6298 0.2455 0.3827 0.221 Uiso 0.634(10) 1 calc PR B 2
H50G H 1.5277 0.2544 0.4045 0.221 Uiso 0.634(10) 1 calc PR B 2

loop_
_atom_site_aniso_label
_atom_site_aniso_U_11
_atom_site_aniso_U_22
_atom_site_aniso_U_33
_atom_site_aniso_U_23
_atom_site_aniso_U_13
_atom_site_aniso_U_12
Na1 0.0609(6) 0.0945(7) 0.0709(5) 0.0045(5) 0.0001(4) -0.0127(5)
N1 0.0620(11) 0.0797(13) 0.0607(10) -0.0174(10) 0.0005(9) 0.0017(11)
C1 0.0564(14) 0.0929(19) 0.0685(14) -0.0111(14) -0.0016(12) -0.0069(14)
O2 0.0539(12) 0.139(2) 0.141(2) -0.0109(17) 0.0054(12) -0.0100(13)
C2 0.0572(13) 0.0981(19) 0.0543(12) 0.0078(12) -0.0033(10) 0.0017(13)
N2 0.120(2) 0.0948(18) 0.0686(13) -0.0318(13) -0.0142(14) 0.0187(18)
C3 0.125(3) 0.115(3) 0.0623(15) -0.0007(16) -0.0198(17) 0.011(2)
O3 0.0514(8) 0.0815(11) 0.0615(8) 0.0103(8) 0.0037(7) 0.0092(8)
N3 0.123(2) 0.0990(19) 0.0684(14) -0.0318(13) -0.0099(14) 0.0183(18)
C4 0.143(4) 0.139(3) 0.0682(17) -0.011(2) -0.007(2) -0.016(3)
O4 0.0721(11) 0.0658(9) 0.0681(9) -0.0012(8) -0.0051(8) 0.0066(8)
C5 0.0553(13) 0.0934(18) 0.0618(12) 0.0144(12) -0.0040(11) 0.0178(13)
O5 0.0692(10) 0.0919(12) 0.0578(9) 0.0043(8) -0.0071(8) -0.0012(10)
C6 0.089(2) 0.100(2) 0.0663(15) 0.0238(14) 0.0072(14) 0.0071(17)
O6 0.0506(8) 0.0580(8) 0.0494(7) -0.0011(6) 0.0029(6) -0.0012(7)
C7 0.0731(17) 0.096(2) 0.0850(18) 0.0201(16) 0.0249(14) -0.0005(15)
O7 0.0567(8) 0.0561(8) 0.0669(9) 0.0030(7) 0.0069(7) -0.0135(7)
C8 0.0626(15) 0.0855(19) 0.0877(18) 0.0149(15) 0.0032(13) -0.0057(14)
O8 0.0419(7) 0.0672(9) 0.0733(9) -0.0099(8) 0.0026(7) -0.0093(7)
C9 0.0522(12) 0.0717(14) 0.0626(12) 0.0073(11) -0.0004(10) 0.0031(11)
O9 0.0544(9) 0.1025(15) 0.0758(11) -0.0272(10) -0.0151(8) -0.0040(10)
C10 0.116(3) 0.081(2) 0.115(3) 0.0072(18) 0.021(2) -0.019(2)
O10 0.0614(12) 0.153(2) 0.0982(16) -0.0053(15) -0.0093(11) -0.0056(13)
C11 0.0722(15) 0.0641(14) 0.0635(13) 0.0031(11) -0.0041(11) -0.0024(12)
C12 0.092(2) 0.109(2) 0.0809(18) 0.0069(17) -0.0216(16) -0.0312(19)
C13 0.0663(13) 0.0597(12) 0.0517(10) 0.0021(9) -0.0027(10) 0.0031(10)
C14 0.0853(15) 0.0603(12) 0.0509(11) 0.0015(9) -0.0039(11) -0.0001(11)
C15 0.168(4) 0.0646(15) 0.0738(16) -0.0027(13) 0.033(2) 0.0074(19)
C16 0.0654(13) 0.0633(12) 0.0486(10) -0.0011(9) 0.0015(10) 0.0114(11)
C17 0.0652(13) 0.0625(12) 0.0452(10) -0.0009(9) 0.0021(9) 0.0025(11)
C18 0.0696(15) 0.0804(16) 0.0595(13) 0.0002(12) 0.0157(11) 0.0064(13)
C19 0.089(2) 0.102(2) 0.099(2) 0.0052(18) 0.0314(18) 0.0255(19)
C20 0.0548(11) 0.0603(11) 0.0443(9) 0.0003(8) 0.0030(9) -0.0032(10)
C21 0.0744(14) 0.0841(14) 0.0477(10) 0.0014(10) -0.0036(10) 0.0044(12)
C22 0.0719(14) 0.0753(14) 0.0575(12) 0.0115(10) -0.0118(10) 0.0013(12)
C23 0.0765(14) 0.0631(12) 0.0657(12) 0.0162(10) -0.0065(11) -0.0084(11)
C24 0.0523(11) 0.0502(10) 0.0567(10) 0.0035(9) 0.0019(9) -0.0061(9)
C25 0.135(3) 0.100(2) 0.099(2) -0.0314(19) -0.056(2) 0.023(2)
C26 0.142(3) 0.0693(17) 0.098(2) 0.0081(15) -0.040(2) 0.0205(19)
C27 0.0472(11) 0.0520(11) 0.0667(13) -0.0002(9) 0.0075(9) -0.0065(9)
C28 0.0543(12) 0.0673(14) 0.0680(14) -0.0007(11) 0.0165(10) -0.0062(11)
C29 0.0583(12) 0.0735(15) 0.0638(13) -0.0121(11) 0.0045(11) 0.0030(12)
C30 0.0529(12) 0.0605(13) 0.0696(13) -0.0107(10) 0.0042(11) -0.0095(10)
C31 0.091(2) 0.094(2) 0.0613(14) -0.0231(14) -0.0025(14) 0.0251(17)
C32 0.0551(13) 0.0810(16) 0.0707(14) -0.0266(13) 0.0036(11) 0.0008(12)
C33A 0.066(3) 0.080(4) 0.059(4) -0.025(3) 0.001(3) -0.001(3)
C34A 0.088(5) 0.115(4) 0.083(4) 0.001(4) 0.029(4) 0.025(4)
C35A 0.087(5) 0.112(4) 0.081(4) 0.006(3) 0.021(4) 0.020(4)
C36A 0.068(4) 0.071(4) 0.080(5) -0.009(4) 0.011(4) 0.003(3)
C37A 0.077(4) 0.068(3) 0.075(4) -0.023(3) 0.008(3) 0.002(3)
C38A 0.065(3) 0.067(3) 0.063(4) -0.031(3) 0.000(3) -0.002(3)
Br1 0.1036(7) 0.0889(7) 0.1217(13) 0.0066(6) -0.0145(7) 0.0234(5)
C33B 0.058(3) 0.078(3) 0.060(4) -0.020(3) 0.006(2) 0.001(2)
C34B 0.078(4) 0.108(4) 0.078(3) -0.003(3) 0.018(3) 0.019(3)
C35B 0.083(4) 0.117(4) 0.092(4) 0.007(3) 0.007(3) 0.010(4)
C36B 0.066(3) 0.081(3) 0.101(5) -0.015(3) -0.011(4) 0.001(3)
C37B 0.059(3) 0.081(4) 0.108(5) -0.033(4) 0.004(4) 0.001(3)
C38B 0.066(3) 0.075(3) 0.081(4) -0.030(3) 0.005(3) -0.004(2)
Br2 0.0945(7) 0.1029(7) 0.252(4) 0.0235(10) -0.0506(13) 0.0065(5)
C39 0.0707(16) 0.0701(16) 0.102(2) -0.0165(15) 0.0048(15) -0.0184(14)
C40 0.0665(16) 0.089(2) 0.110(2) -0.0115(17) 0.0107(15) -0.0274(15)
C41 0.0461(12) 0.0839(17) 0.0856(16) -0.0193(14) 0.0110(11) -0.0170(12)
C42 0.0574(14) 0.114(2) 0.0766(16) -0.0158(16) 0.0122(12) -0.0107(15)
C43 0.0454(11) 0.100(2) 0.0894(16) -0.0376(15) 0.0006(12) -0.0143(13)
C48 0.0596(17) 0.206(5) 0.118(3) -0.056(3) -0.0199(17) 0.027(2)
C47 0.0579(14) 0.146(3) 0.0869(17) -0.0343(18) -0.0283(13) 0.0127(17)
C46 0.0571(14) 0.153(2) 0.0833(16) -0.0314(17) -0.0223(13) 0.0025(16)
C45 0.0629(15) 0.153(2) 0.0869(16) -0.0541(18) -0.0110(13) -0.0130(17)
C44 0.0624(14) 0.117(2) 0.0954(17) -0.0488(16) -0.0011(13) -0.0137(15)
O1 0.0811(12) 0.0855(12) 0.0656(10) -0.0011(9) 0.0045(9) -0.0196(11)
C49A 0.080(5) 0.157(8) 0.094(5) -0.035(6) -0.036(4) -0.003(7)
C50A 0.101(7) 0.157(9) 0.093(5) -0.009(6) -0.020(5) 0.014(7)
C49B 0.094(4) 0.161(6) 0.096(4) -0.030(4) -0.040(3) -0.003(5)
C50B 0.147(7) 0.165(7) 0.130(6) 0.018(5) -0.069(5) 0.006(6)

loop_
_atom_type_symbol
_atom_type_description
_atom_type_scat_dispersion_real
_atom_type_scat_dispersion_imag
_atom_type_scat_source
C C 0.0181 0.0091 'International Tables Vol C Tables 4.2.6.8 and 6.1.1.4'
N N 0.0311 0.0180 'International Tables Vol C Tables 4.2.6.8 and 6.1.1.4'
O O 0.0492 0.0322 'International Tables Vol C Tables 4.2.6.8 and 6.1.1.4'
Na Na 0.1353 0.1239 'International Tables Vol C Tables 4.2.6.8 and 6.1.1.4'
Br Br -0.6763 1.2805 'International Tables Vol C Tables 4.2.6.8 and 6.1.1.4'
H H 0.0000 0.0000 'International Tables Vol C Tables 4.2.6.8 and 6.1.1.4'

loop_
_geom_angle_atom_site_label_1
_geom_angle_atom_site_label_2
_geom_angle_atom_site_label_3
_geom_angle
O1 Na1 O9 137.59(8)
O1 Na1 O5 106.42(8)
O9 Na1 O5 110.50(8)
O1 Na1 O8 121.24(8)
O9 Na1 O8 69.03(7)
O5 Na1 O8 103.59(7)
O1 Na1 O2 49.85(8)
O9 Na1 O2 98.68(8)
O5 Na1 O2 107.19(9)
O8 Na1 O2 149.21(9)
O1 Na1 C1 24.82(8)
O9 Na1 C1 120.09(9)
O5 Na1 C1 107.55(8)
O8 Na1 C1 140.16(9)
O2 Na1 C1 25.07(8)
N2 N1 C31 110.0(2)
N2 N1 C29 120.9(2)
C31 N1 C29 128.9(2)
O2 C1 O1 122.2(3)
O2 C1 C2 119.3(3)
O1 C1 C2 118.5(2)
O2 C1 Na1 70.9(2)
O1 C1 Na1 51.42(14)
C2 C1 Na1 169.4(2)
C1 O2 Na1 84.0(2)
C5 C2 C1 110.3(2)
C5 C2 C3 111.0(2)
C1 C2 C3 109.4(3)
C5 C2 H2 113.4
C1 C2 H2 103.0
C3 C2 H2 109.4
N3 N2 N1 106.8(3)
C4 C3 C2 112.5(3)
C4 C3 H3A 115.7
C2 C3 H3A 105.7
C4 C3 H3B 108.3
C2 C3 H3B 110.3
H3A C3 H3B 103.9
C5 O3 C9 113.94(19)
N2 N3 C32 110.8(2)
C3 C4 H4A 109.5
C3 C4 H4B 109.5
H4A C4 H4B 109.5
C3 C4 H4C 109.5
H4A C4 H4C 109.5
H4B C4 H4C 109.5
C13 O4 H4O 102.8
O3 C5 C6 109.6(3)
O3 C5 C2 111.78(19)
C6 C5 C2 115.4(2)
O3 C5 H5 103.5
C6 C5 H5 111.7
C2 C5 H5 104.2
C16 O5 Na1 136.89(18)
C5 C6 C7 111.6(2)
C5 C6 H6B 112.6
C7 C6 H6B 105.9
C5 C6 H6A 98.5
C7 C6 H6A 109.7
H6B C6 H6A 118.6
C20 O6 C24 115.21(16)
C8 C7 C6 111.8(3)
C8 C7 H7B 114.8
C6 C7 H7B 109.0
C8 C7 H7A 110.5
C6 C7 H7A 106.3
H7B C7 H7A 103.8
C24 O7 C30 121.23(17)
C10 C8 C7 111.7(3)
C10 C8 C9 114.2(3)
C7 C8 C9 107.1(3)
C10 C8 H8 115.9
C7 C8 H8 102.8
C9 C8 H8 104.1
C30 O8 C41 110.16(19)
C30 O8 Na1 140.04(13)
C41 O8 Na1 109.79(15)
O3 C9 C11 105.2(2)
O3 C9 C8 110.0(2)
C11 C9 C8 117.1(2)
O3 C9 H9 102.1
C11 C9 H9 108.5
C8 C9 H9 112.6
C43 O9 C47 116.4(2)
C43 O9 Na1 116.40(15)
C47 O9 Na1 113.0(2)
C8 C10 H10A 109.5
C8 C10 H10B 109.5
H10A C10 H10B 109.5
C8 C10 H10C 109.5
H10A C10 H10C 109.5
H10B C10 H10C 109.5
C46 O10 H10O 109.5
C9 C11 C12 111.9(2)
C9 C11 C13 108.5(2)
C12 C11 C13 111.5(2)
C9 C11 H11 108.2
C12 C11 H11 110.1
C13 C11 H11 106.3
C11 C12 H12A 109.5
C11 C12 H12B 109.5
H12A C12 H12B 109.5
C11 C12 H12C 109.5
H12A C12 H12C 109.5
H12B C12 H12C 109.5
O4 C13 C14 105.58(18)
O4 C13 C11 110.0(2)
C14 C13 C11 115.8(2)
O4 C13 H13 107.5
C14 C13 H13 110.1
C11 C13 H13 107.5
C16 C14 C13 110.0(2)
C16 C14 C15 107.0(3)
C13 C14 C15 114.4(2)
C16 C14 H14 111.2
C13 C14 H14 107.2
C15 C14 H14 107.2
C14 C15 H15A 109.5
C14 C15 H15B 109.5
H15A C15 H15B 109.5
C14 C15 H15C 109.5
H15A C15 H15C 109.5
H15B C15 H15C 109.5
O5 C16 C14 122.6(2)
O5 C16 C17 121.2(2)
C14 C16 C17 116.2(2)
C16 C17 C18 113.9(2)
C16 C17 C20 106.71(17)
C18 C17 C20 114.2(2)
C16 C17 H17 105.3
C18 C17 H17 110.3
C20 C17 H17 105.8
C19 C18 C17 112.7(3)
C19 C18 H18B 107.0
C17 C18 H18B 111.4
C19 C18 H18A 109.7
C17 C18 H18A 106.0
H18B C18 H18A 110.1
C18 C19 H19A 109.5
C18 C19 H19B 109.5
H19A C19 H19B 109.5
C18 C19 H19C 109.5
H19A C19 H19C 109.5
H19B C19 H19C 109.5
O6 C20 C17 107.04(18)
O6 C20 C21 112.29(19)
C17 C20 C21 113.20(18)
O6 C20 H20 107.6
C17 C20 H20 105.9
C21 C20 H20 110.4
C25 C21 C22 110.6(3)
C25 C21 C20 112.9(3)
C22 C21 C20 109.27(19)
C25 C21 H21 104.3
C22 C21 H21 114.2
C20 C21 H21 105.5
C21 C22 C23 114.0(2)
C21 C22 H22A 117.6
C23 C22 H22A 103.2
C21 C22 H22B 109.8
C23 C22 H22B 109.7
H22A C22 H22B 101.7
C26 C23 C22 111.8(3)
C26 C23 C24 114.2(2)
C22 C23 C24 111.0(2)
C26 C23 H23 110.3
C22 C23 H23 103.1
C24 C23 H23 105.6
O7 C24 O6 107.56(17)
O7 C24 C27 111.32(18)
O6 C24 C27 109.65(17)
O7 C24 C23 104.70(17)
O6 C24 C23 109.22(18)
C27 C24 C23 114.1(2)
C21 C25 H25A 109.5
C21 C25 H25B 109.5
H25A C25 H25B 109.5
C21 C25 H25C 109.5
H25A C25 H25C 109.5
H25B C25 H25C 109.5
C23 C26 H26A 109.5
C23 C26 H26B 109.5
H26A C26 H26B 109.5
C23 C26 H26C 109.5
H26A C26 H26C 109.5
H26B C26 H26C 109.5
C28 C27 C24 123.6(2)
C28 C27 H27 121.2
C24 C27 H27 115.2
C27 C28 C29 123.1(2)
C27 C28 H28 115.1
C29 C28 H28 121.8
N1 C29 C28 108.5(2)
N1 C29 C30 111.3(2)
C28 C29 C30 112.42(19)
N1 C29 H29 107.1
C28 C29 H29 112.9
C30 C29 H29 104.5
O8 C30 O7 111.96(18)
O8 C30 C39 106.0(2)
O7 C30 C39 106.0(2)
O8 C30 C29 106.5(2)
O7 C30 C29 111.66(19)
C39 C30 C29 114.6(2)
N1 C31 C32 106.2(2)
N1 C31 H31 119.3
C32 C31 H31 134.5
N3 C32 C31 106.1(3)
N3 C32 C33A 120.3(5)
C31 C32 C33A 132.4(5)
N3 C32 C33B 128.6(3)
C31 C32 C33B 125.2(3)
C38A C33A C34A 116.5(10)
C38A C33A C32 125.0(10)
C34A C33A C32 118.5(9)
C33A C34A C35A 122.7(9)
C33A C34A H34A 118.7
C35A C34A H34A 118.7
C36A C35A C34A 117.5(8)
C36A C35A H35A 121.2
C34A C35A H35A 121.2
C37A C36A C35A 120.2(8)
C37A C36A Br1 120.7(6)
C35A C36A Br1 119.1(8)
C38A C37A C36A 120.9(7)
C38A C37A H37A 119.5
C36A C37A H37A 119.5
C37A C38A C33A 122.1(9)
C37A C38A H38A 119.0
C33A C38A H38A 119.0
C34B C33B C38B 118.0(8)
C34B C33B C32 122.5(7)
C38B C33B C32 119.4(7)
C35B C34B C33B 122.0(7)
C35B C34B H34B 119.0
C33B C34B H34B 119.0
C34B C35B C36B 118.6(7)
C34B C35B H35B 120.7
C36B C35B H35B 120.7
C35B C36B C37B 122.9(7)
C35B C36B Br2 118.9(6)
C37B C36B Br2 118.2(6)
C36B C37B C38B 117.9(7)
C36B C37B H37B 121.1
C38B C37B H37B 121.1
C37B C38B C33B 120.5(7)
C37B C38B H38B 119.8
C33B C38B H38B 119.8
C40 C39 C30 102.8(2)
C40 C39 H39B 114.4
C30 C39 H39B 112.5
C40 C39 H39A 109.2
C30 C39 H39A 107.1
H39B C39 H39A 110.4
C39 C40 C41 105.1(2)
C39 C40 H40A 113.2
C41 C40 H40A 100.6
C39 C40 H40B 117.3
C41 C40 H40B 117.9
H40A C40 H40B 101.7
O8 C41 C42 108.3(2)
O8 C41 C43 106.6(2)
C42 C41 C43 111.6(3)
O8 C41 C40 104.9(2)
C42 C41 C40 111.6(3)
C43 C41 C40 113.4(2)
C41 C42 H42A 109.5
C41 C42 H42B 109.5
H42A C42 H42B 109.5
C41 C42 H42C 109.5
H42A C42 H42C 109.5
H42B C42 H42C 109.5
O9 C43 C41 106.0(2)
O9 C43 C44 110.1(3)
C41 C43 C44 115.7(3)
O9 C43 H43 99.4
C41 C43 H43 110.5
C44 C43 H43 113.5
C47 C48 H48A 109.5
C47 C48 H48B 109.5
H48A C48 H48B 109.5
C47 C48 H48C 109.5
H48A C48 H48C 109.5
H48B C48 H48C 109.5
O9 C47 C48 111.1(4)
O9 C47 C46 108.8(3)
C48 C47 C46 114.2(3)
O9 C47 H47 107.5
C48 C47 H47 107.5
C46 C47 H47 107.5
O10 C46 C45 105.3(3)
O10 C46 C49B 113.4(6)
C45 C46 C49B 104.5(5)
O10 C46 C47 108.0(3)
C45 C46 C47 109.1(4)
C49B C46 C47 115.8(6)
O10 C46 C49A 103.5(8)
C45 C46 C49A 123.8(7)
C47 C46 C49A 106.2(7)
C44 C45 C46 111.7(3)
C44 C45 H45B 99.5
C46 C45 H45B 112.6
C44 C45 H45A 106.6
C46 C45 H45A 115.5
H45B C45 H45A 109.7
C45 C44 C43 112.1(3)
C45 C44 H44A 99.8
C43 C44 H44A 106.7
C45 C44 H44B 112.9
C43 C44 H44B 108.3
H44A C44 H44B 116.8
C1 O1 Na1 103.75(18)
C50A C49A C46 118.6(13)
C50A C49A H49A 107.7
C46 C49A H49A 107.7
C50A C49A H49B 107.7
C46 C49A H49B 107.7
H49A C49A H49B 107.1
C50B C49B C46 107.4(7)
C50B C49B H49C 110.2
C46 C49B H49C 110.2
C50B C49B H49D 110.2
C46 C49B H49D 110.2
H49C C49B H49D 108.5
C49B C50B H50E 109.5
C49B C50B H50F 109.5
H50E C50B H50F 109.5
C49B C50B H50G 109.5
H50E C50B H50G 109.5
H50F C50B H50G 109.5

loop_
_geom_bond_atom_site_label_1
_geom_bond_atom_site_label_2
_geom_bond_distance
Na1 O1 2.344(2)
Na1 O9 2.385(2)
Na1 O5 2.398(2)
Na1 O8 2.463(2)
Na1 O2 2.768(4)
Na1 C1 2.913(3)
N1 N2 1.327(3)
N1 C31 1.337(4)
N1 C29 1.478(4)
C1 O2 1.241(4)
C1 O1 1.259(4)
C1 C2 1.529(4)
C2 C5 1.524(4)
C2 C3 1.546(4)
C2 H2 0.9833
N2 N3 1.306(4)
C3 C4 1.473(6)
C3 H3A 1.0441
C3 H3B 1.0027
O3 C5 1.432(3)
O3 C9 1.433(3)
N3 C32 1.337(4)
C4 H4A 0.9600
C4 H4B 0.9600
C4 H4C 0.9600
O4 C13 1.425(3)
O4 H4O 0.8626
C5 C6 1.523(4)
C5 H5 0.8552
O5 C16 1.216(3)
C6 C7 1.524(5)
C6 H6B 1.1297
C6 H6A 0.9275
O6 C20 1.428(3)
O6 C24 1.432(3)
C7 C8 1.518(5)
C7 H7B 0.9054
C7 H7A 0.8502
O7 C24 1.409(3)
O7 C30 1.421(3)
C8 C10 1.514(5)
C8 C9 1.542(4)
C8 H8 1.0756
O8 C30 1.410(3)
O8 C41 1.478(3)
C9 C11 1.525(4)
C9 H9 0.9406
O9 C43 1.432(4)
O9 C47 1.449(4)
C10 H10A 0.9600
C10 H10B 0.9600
C10 H10C 0.9600
O10 C46 1.423(4)
O10 H10O 0.8200
C11 C12 1.535(4)
C11 C13 1.542(4)
C11 H11 0.8420
C12 H12A 0.9600
C12 H12B 0.9600
C12 H12C 0.9600
C13 C14 1.519(3)
C13 H13 0.9284
C14 C16 1.515(4)
C14 C15 1.529(4)
C14 H14 1.0022
C15 H15A 0.9600
C15 H15B 0.9600
C15 H15C 0.9600
C16 C17 1.523(3)
C17 C18 1.536(4)
C17 C20 1.537(3)
C17 H17 0.9155
C18 C19 1.498(4)
C18 H18B 0.9197
C18 H18A 0.8348
C19 H19A 0.9600
C19 H19B 0.9600
C19 H19C 0.9600
C20 C21 1.538(3)
C20 H20 0.9723
C21 C25 1.493(5)
C21 C22 1.493(4)
C21 H21 0.8229
C22 C23 1.520(4)
C22 H22A 0.8516
C22 H22B 1.0220
C23 C26 1.501(5)
C23 C24 1.537(3)
C23 H23 0.8047
C24 C27 1.504(3)
C25 H25A 0.9600
C25 H25B 0.9600
C25 H25C 0.9600
C26 H26A 0.9600
C26 H26B 0.9600
C26 H26C 0.9600
C27 C28 1.305(4)
C27 H27 0.9156
C28 C29 1.487(4)
C28 H28 1.0119
C29 C30 1.546(3)
C29 H29 0.9966
C30 C39 1.526(4)
C31 C32 1.368(4)
C31 H31 0.8751
C32 C33A 1.376(14)
C32 C33B 1.522(11)
C33A C38A 1.362(11)
C33A C34A 1.371(11)
C34A C35A 1.388(11)
C34A H34A 0.9300
C35A C36A 1.361(11)
C35A H35A 0.9300
C36A C37A 1.356(10)
C36A Br1 1.898(9)
C37A C38A 1.336(10)
C37A H37A 0.9300
C38A H38A 0.9300
C33B C34B 1.386(9)
C33B C38B 1.400(9)
C34B C35B 1.353(9)
C34B H34B 0.9300
C35B C36B 1.366(9)
C35B H35B 0.9300
C36B C37B 1.368(10)
C36B Br2 1.921(7)
C37B C38B 1.393(10)
C37B H37B 0.9300
C38B H38B 0.9300
C39 C40 1.514(5)
C39 H39B 1.0300
C39 H39A 1.0179
C40 C41 1.544(5)
C40 H40A 1.0873
C40 H40B 0.9667
C41 C42 1.515(4)
C41 C43 1.520(5)
C42 H42A 0.9600
C42 H42B 0.9600
C42 H42C 0.9600
C43 C44 1.526(4)
C43 H43 1.0074
C48 C47 1.527(5)
C48 H48A 0.9600
C48 H48B 0.9600
C48 H48C 0.9600
C47 C46 1.534(5)
C47 H47 0.9800
C46 C45 1.519(6)
C46 C49B 1.529(9)
C46 C49A 1.606(14)
C45 C44 1.505(6)
C45 H45B 1.0275
C45 H45A 1.0494
C44 H44A 0.9955
C44 H44B 1.0702
C49A C50A 1.486(18)
C49A H49A 0.9700
C49A H49B 0.9700
C50A H50A 0.9600
C50A H50B 0.9600
C50A H50C 0.9600
C49B C50B 1.475(14)
C49B H49C 0.9700
C49B H49D 0.9700
C50B H50E 0.9600
C50B H50F 0.9600
C50B H50G 0.9600

loop_
_geom_torsion_atom_site_label_1
_geom_torsion_atom_site_label_2
_geom_torsion_atom_site_label_3
_geom_torsion_atom_site_label_4
_geom_torsion
O1 Na1 C1 O2 -175.5(3)
O9 Na1 C1 O2 -34.2(2)
O5 Na1 C1 O2 93.2(2)
O8 Na1 C1 O2 -127.0(2)
O9 Na1 C1 O1 141.27(17)
O5 Na1 C1 O1 -91.31(18)
O8 Na1 C1 O1 48.5(2)
O2 Na1 C1 O1 175.5(3)
O1 Na1 C1 C2 19.7(11)
O9 Na1 C1 C2 161.0(11)
O5 Na1 C1 C2 -71.6(11)
O8 Na1 C1 C2 68.2(12)
O2 Na1 C1 C2 -164.7(13)
O1 C1 O2 Na1 -4.2(3)
C2 C1 O2 Na1 176.8(3)
O1 Na1 O2 C1 2.47(17)
O9 Na1 O2 C1 150.5(2)
O5 Na1 O2 C1 -94.8(2)
O8 Na1 O2 C1 87.3(2)
O2 C1 C2 C5 -64.6(3)
O1 C1 C2 C5 116.3(3)
Na1 C1 C2 C5 98.8(11)
O2 C1 C2 C3 57.8(4)
O1 C1 C2 C3 -121.3(3)
Na1 C1 C2 C3 -138.8(10)
C31 N1 N2 N3 -1.1(4)
C29 N1 N2 N3 -175.9(3)
C5 C2 C3 C4 -176.5(4)
C1 C2 C3 C4 61.6(5)
N1 N2 N3 C32 -0.7(4)
C9 O3 C5 C6 58.7(3)
C9 O3 C5 C2 -70.5(3)
C1 C2 C5 O3 -43.8(3)
C3 C2 C5 O3 -165.3(3)
C1 C2 C5 C6 -169.9(2)
C3 C2 C5 C6 68.6(3)
O1 Na1 O5 C16 49.2(3)
O9 Na1 O5 C16 -152.1(2)
O8 Na1 O5 C16 -79.7(3)
O2 Na1 O5 C16 101.4(3)
C1 Na1 O5 C16 75.1(3)
O3 C5 C6 C7 -51.9(3)
C2 C5 C6 C7 75.4(3)
C5 C6 C7 C8 52.7(4)
C6 C7 C8 C10 71.1(4)
C6 C7 C8 C9 -54.7(3)
O1 Na1 O8 C30 -24.0(2)
O9 Na1 O8 C30 -157.8(2)
O5 Na1 O8 C30 95.1(2)
O2 Na1 O8 C30 -86.9(3)
C1 Na1 O8 C30 -45.6(3)
O1 Na1 O8 C41 154.80(15)
O9 Na1 O8 C41 20.98(15)
O5 Na1 O8 C41 -86.07(16)
O2 Na1 O8 C41 91.9(2)
C1 Na1 O8 C41 133.24(17)
C5 O3 C9 C11 169.4(2)
C5 O3 C9 C8 -63.6(3)
C10 C8 C9 O3 -65.3(4)
C7 C8 C9 O3 58.9(3)
C10 C8 C9 C11 54.8(4)
C7 C8 C9 C11 178.9(2)
O1 Na1 O9 C43 -100.3(2)
O5 Na1 O9 C43 110.68(18)
O8 Na1 O9 C43 13.48(17)
O2 Na1 O9 C43 -137.22(18)
C1 Na1 O9 C43 -123.26(18)
O1 Na1 O9 C47 38.1(3)
O5 Na1 O9 C47 -110.9(2)
O8 Na1 O9 C47 151.9(2)
O2 Na1 O9 C47 1.2(2)
C1 Na1 O9 C47 15.2(2)
O3 C9 C11 C12 170.8(2)
C8 C9 C11 C12 48.3(3)
O3 C9 C11 C13 -65.7(3)
C8 C9 C11 C13 171.8(2)
C9 C11 C13 O4 -67.5(3)
C12 C11 C13 O4 56.2(3)
C9 C11 C13 C14 172.9(2)
C12 C11 C13 C14 -63.4(3)
O4 C13 C14 C16 62.6(3)
C11 C13 C14 C16 -175.3(2)
O4 C13 C14 C15 -177.0(3)
C11 C13 C14 C15 -55.0(4)
Na1 O5 C16 C14 -79.1(3)
Na1 O5 C16 C17 100.8(3)
C13 C14 C16 O5 37.2(3)
C15 C14 C16 O5 -87.5(3)
C13 C14 C16 C17 -142.7(2)
C15 C14 C16 C17 92.6(3)
O5 C16 C17 C18 36.5(3)
C14 C16 C17 C18 -143.6(2)
O5 C16 C17 C20 -90.4(3)
C14 C16 C17 C20 89.5(2)
C16 C17 C18 C19 70.7(3)
C20 C17 C18 C19 -166.4(2)
C24 O6 C20 C17 -176.62(15)
C24 O6 C20 C21 58.6(2)
C16 C17 C20 O6 76.5(2)
C18 C17 C20 O6 -50.2(2)
C16 C17 C20 C21 -159.2(2)
C18 C17 C20 C21 74.0(3)
O6 C20 C21 C25 -174.9(3)
C17 C20 C21 C25 63.7(3)
O6 C20 C21 C22 -51.4(3)
C17 C20 C21 C22 -172.7(2)
C25 C21 C22 C23 174.4(3)
C20 C21 C22 C23 49.5(3)
C21 C22 C23 C26 179.6(2)
C21 C22 C23 C24 -51.5(3)
C30 O7 C24 O6 -83.1(2)
C30 O7 C24 C27 37.0(3)
C30 O7 C24 C23 160.8(2)
C20 O6 C24 O7 -171.22(16)
C20 O6 C24 C27 67.6(2)
C20 O6 C24 C23 -58.1(2)
C26 C23 C24 O7 -64.9(3)
C22 C23 C24 O7 167.6(2)
C26 C23 C24 O6 -179.8(3)
C22 C23 C24 O6 52.7(3)
C26 C23 C24 C27 57.1(3)
C22 C23 C24 C27 -70.4(3)
O7 C24 C27 C28 -10.4(3)
O6 C24 C27 C28 108.5(3)
C23 C24 C27 C28 -128.6(3)
C24 C27 C28 C29 0.4(4)
N2 N1 C29 C28 116.4(3)
C31 N1 C29 C28 -57.4(4)
N2 N1 C29 C30 -119.4(3)
C31 N1 C29 C30 66.8(4)
C27 C28 C29 N1 110.9(3)
C27 C28 C29 C30 -12.7(4)
C41 O8 C30 O7 89.0(2)
Na1 O8 C30 O7 -92.2(2)
C41 O8 C30 C39 -26.2(3)
Na1 O8 C30 C39 152.7(2)
C41 O8 C30 C29 -148.7(2)
Na1 O8 C30 C29 30.2(3)
C24 O7 C30 O8 69.3(2)
C24 O7 C30 C39 -175.6(2)
C24 O7 C30 C29 -50.1(3)
N1 C29 C30 O8 150.1(2)
C28 C29 C30 O8 -88.0(2)
N1 C29 C30 O7 -87.4(2)
C28 C29 C30 O7 34.5(3)
N1 C29 C30 C39 33.2(3)
C28 C29 C30 C39 155.1(3)
N2 N1 C31 C32 2.4(4)
C29 N1 C31 C32 176.7(3)
N2 N3 C32 C31 2.2(4)
N2 N3 C32 C33A 171.6(4)
N2 N3 C32 C33B -179.6(4)
N1 C31 C32 N3 -2.7(4)
N1 C31 C32 C33A -170.3(5)
N1 C31 C32 C33B 179.0(4)
N3 C32 C33A C38A -25.0(6)
C31 C32 C33A C38A 141.3(6)
C33B C32 C33A C38A -166.3(17)
N3 C32 C33A C34A 154.9(4)
C31 C32 C33A C34A -38.9(6)
C33B C32 C33A C34A 13.6(15)
C38A C33A C34A C35A 0.4(3)
C32 C33A C34A C35A -179.5(3)
C33A C34A C35A C36A -0.3(3)
C34A C35A C36A C37A -0.7(6)
C34A C35A C36A Br1 178.8(3)
C35A C36A C37A C38A 1.6(8)
Br1 C36A C37A C38A -178.0(5)
C36A C37A C38A C33A -1.5(8)
C34A C33A C38A C37A 0.5(6)
C32 C33A C38A C37A -179.7(5)
N3 C32 C33B C34B 133.8(4)
C31 C32 C33B C34B -48.3(5)
C33A C32 C33B C34B 177.5(16)
N3 C32 C33B C38B -48.2(5)
C31 C32 C33B C38B 129.7(5)
C33A C32 C33B C38B -4.5(14)
C38B C33B C34B C35B -1.3(3)
C32 C33B C34B C35B 176.7(2)
C33B C34B C35B C36B -0.3(3)
C34B C35B C36B C37B 1.2(6)
C34B C35B C36B Br2 -178.9(2)
C35B C36B C37B C38B -0.3(8)
Br2 C36B C37B C38B 179.8(4)
C36B C37B C38B C33B -1.4(7)
C34B C33B C38B C37B 2.2(5)
C32 C33B C38B C37B -175.9(4)
O8 C30 C39 C40 33.7(3)
O7 C30 C39 C40 -85.4(3)
C29 C30 C39 C40 150.9(3)
C30 C39 C40 C41 -28.2(3)
C30 O8 C41 C42 -111.5(3)
Na1 O8 C41 C42 69.3(3)
C30 O8 C41 C43 128.3(2)
Na1 O8 C41 C43 -50.9(2)
C30 O8 C41 C40 7.8(3)
Na1 O8 C41 C40 -171.41(19)
C39 C40 C41 O8 13.7(3)
C39 C40 C41 C42 130.8(3)
C39 C40 C41 C43 -102.2(3)
C47 O9 C43 C41 178.6(2)
Na1 O9 C43 C41 -44.4(2)
C47 O9 C43 C44 -55.5(3)
Na1 O9 C43 C44 81.5(2)
O8 C41 C43 O9 62.3(3)
C42 C41 C43 O9 -55.8(3)
C40 C41 C43 O9 177.2(2)
O8 C41 C43 C44 -60.1(3)
C42 C41 C43 C44 -178.2(3)
C40 C41 C43 C44 54.8(4)
C43 O9 C47 C48 -66.9(4)
Na1 O9 C47 C48 154.6(3)
C43 O9 C47 C46 59.7(4)
Na1 O9 C47 C46 -78.8(3)
O9 C47 C46 O10 57.2(5)
C48 C47 C46 O10 -178.0(4)
O9 C47 C46 C45 -56.8(4)
C48 C47 C46 C45 68.0(5)
O9 C47 C46 C49B -174.4(5)
C48 C47 C46 C49B -49.6(7)
O9 C47 C46 C49A 167.7(8)
C48 C47 C46 C49A -67.5(9)
O10 C46 C45 C44 -60.3(4)
C49B C46 C45 C44 179.9(6)
C47 C46 C45 C44 55.4(3)
C49A C46 C45 C44 -178.7(9)
C46 C45 C44 C43 -52.2(4)
O9 C43 C44 C45 49.9(3)
C41 C43 C44 C45 170.1(3)
O2 C1 O1 Na1 5.0(3)
C2 C1 O1 Na1 -175.9(2)
O9 Na1 O1 C1 -53.4(2)
O5 Na1 O1 C1 96.39(18)
O8 Na1 O1 C1 -145.89(17)
O2 Na1 O1 C1 -2.49(17)
O10 C46 C49A C50A -54.4(15)
C45 C46 C49A C50A 64.8(17)
C49B C46 C49A C50A 69(3)
C47 C46 C49A C50A -168.1(13)
O10 C46 C49B C50B 64.4(10)
C45 C46 C49B C50B 178.6(8)
C47 C46 C49B C50B -61.4(10)
C49A C46 C49B C50B 2(3)
